data_7129420
loop_
_publ_author_name
'Gimeno-Fonquernie, Pol'
'Liang, W.'
'Albalad, Jorge'
'Kuznicki, Andrew'
'Price, Jason'
'Bloch, Eric D.'
'Doonan, Christian J.'
'Sumby, Christopher J.'

_publ_section_title
;
 Templated synthesis of zirconium(IV)-based metal-organic layers (MOLs)
 with accessible chelating sites
;
_journal_name_full 'Chemical Communications'
_journal_paper_doi 10.1039/D1CC06443F
_journal_year 2022
_chemical_formula_moiety 'C10 H6 N4 O9 Zr1.5, C7.25 H4.5 N3 O7 Zr1.5, 0.5(C3 H7 N O), C1.75 H1.5 N'
_chemical_formula_sum 'C21.5 H16.5 N8.5 O22.5 Zr3'
_chemical_formula_weight 1027.59
_chemical_name_common UAM-1
_space_group_crystal_system orthorhombic
_space_group_IT_number 38
_space_group_name_Hall 'A 2 -2'
_space_group_name_H-M_alt 'A m m 2'
_atom_sites_solution_hydrogens geom
_atom_sites_solution_primary dual
_audit_creation_date 2021-10-08
_audit_creation_method
;
Olex2 1.3
(compiled 2020.11.12 svn.r5f609507 for OlexSys, GUI svn.r6408)
;
_audit_update_record
;
2021-11-01 deposited with the CCDC.	2021-12-17 downloaded from the CCDC.
;
_cell_angle_alpha 90
_cell_angle_beta 90
_cell_angle_gamma 90
_cell_formula_units_Z 8
_cell_length_a 19.017(4)
_cell_length_b 23.361(5)
_cell_length_c 21.208(4)
_cell_measurement_reflns_used 106441
_cell_measurement_temperature 100(2)
_cell_measurement_theta_max 29.173
_cell_measurement_theta_min 1.038
_cell_volume 9422(3)
_computing_cell_refinement 'AS QEGUI'
_computing_data_collection 'XDS (Kabsch, 2010)'
_computing_data_reduction 'XDS (Kabsch, 2010)'
_computing_molecular_graphics 'Olex2 1.3 (Dolomanov et al., 2009)'
_computing_publication_material 'Olex2 1.3 (Dolomanov et al., 2009)'
_computing_structure_refinement 'SHELXL 2018/3 (Sheldrick, 2015)'
_computing_structure_solution 'SHELXT 2018/2 (Sheldrick, 2018)'
_diffrn_ambient_temperature 100(2)
_diffrn_detector_area_resol_mean '13.3 (Dectris Eiger detectors)'
_diffrn_measured_fraction_theta_full 0.982
_diffrn_measured_fraction_theta_max 0.895
_diffrn_measurement_device_type
;
N. P. Cowieson, D. Aragao, M. Clift, D. J. Ericsson, C. Gee, 
S. J. Harrop, N. Mudie, S. Panjikar, J. R. Price, A. Riboldi-
Tunnicliffe, R. Williamson and T. Caradoc-Davies, MX1: a 
bending-magnet crystallography beamline serving both chemical 
and macromolecular crystallography communities at the 
Australian Synchrotron, J. Synchrotron Rad. (2015). 22, 187-190.
;
_diffrn_measurement_method 'Omega Scan'
_diffrn_radiation_monochromator 'Silicon Double Crystal'
_diffrn_radiation_source 'MX1 Beamline Australian Synchrotron'
_diffrn_radiation_type Synchrotron
_diffrn_radiation_wavelength 0.6888
_diffrn_reflns_av_R_equivalents 0.0619
_diffrn_reflns_av_unetI/netI 0.0418
_diffrn_reflns_Laue_measured_fraction_full 0.982
_diffrn_reflns_Laue_measured_fraction_max 0.895
_diffrn_reflns_limit_h_max 23
_diffrn_reflns_limit_h_min -23
_diffrn_reflns_limit_k_max 30
_diffrn_reflns_limit_k_min -28
_diffrn_reflns_limit_l_max 29
_diffrn_reflns_limit_l_min -28
_diffrn_reflns_number 106441
_diffrn_reflns_point_group_measured_fraction_full 0.973
_diffrn_reflns_point_group_measured_fraction_max 0.868
_diffrn_reflns_theta_full 27.000
_diffrn_reflns_theta_max 29.173
_diffrn_reflns_theta_min 1.038
_exptl_absorpt_coefficient_mu 3.828
_exptl_absorpt_correction_type multi-scan
_exptl_absorpt_process_details 'XDS (Kabsch, 2010)'
_exptl_crystal_colour 'clear colourless'
_exptl_crystal_colour_lustre clear
_exptl_crystal_colour_primary colourless
_exptl_crystal_density_diffrn 1.449
_exptl_crystal_description block
_exptl_crystal_F_000 4040
_exptl_crystal_size_max 0.02
_exptl_crystal_size_mid 0.02
_exptl_crystal_size_min 0.02
_refine_diff_density_max 1.338
_refine_diff_density_min -1.304
_refine_diff_density_rms 0.160
_refine_ls_abs_structure_details
;
 Refined as an inversion twin.
;
_refine_ls_abs_structure_Flack 0.508(12)
_refine_ls_extinction_method none
_refine_ls_goodness_of_fit_ref 1.183
_refine_ls_hydrogen_treatment constr
_refine_ls_matrix_type full
_refine_ls_number_parameters 601
_refine_ls_number_reflns 12746
_refine_ls_number_restraints 442
_refine_ls_restrained_S_all 1.169
_refine_ls_R_factor_all 0.1005
_refine_ls_R_factor_gt 0.0855
_refine_ls_shift/su_max 0.001
_refine_ls_shift/su_mean 0.000
_refine_ls_structure_factor_coef Fsqd
_refine_ls_weighting_details 'w=1/[\s^2^(Fo^2^)+(0.2000P)^2^] where P=(Fo^2^+2Fc^2^)/3'
_refine_ls_weighting_scheme calc
_refine_ls_wR_factor_gt 0.2614
_refine_ls_wR_factor_ref 0.2837
_reflns_Friedel_coverage 0.893
_reflns_Friedel_fraction_full 0.963
_reflns_Friedel_fraction_max 0.841
_reflns_number_gt 10168
_reflns_number_total 12746
_reflns_threshold_expression 'I > 2\s(I)'
_cod_data_source_file d1cc06443f2.cif
_cod_data_source_block test
_cod_depositor_comments
;
The following automatic conversions were performed:

data item '_exptl_absorpt_correction_type' value 'Multi-Scan' was
changed to 'multi-scan' in accordance with the
/home/data/users/saulius/crontab/automatic-downloads/rss-feeds/RSC/lib/dictionaries/cif_core.dic
dictionary named 'cif_core.dic' version 2.4.2 last updated on
2011-04-26.

Automatic conversion script
Id: cif_fix_values 7556 2019-12-06 15:28:31Z antanas 
;
_cod_original_formula_sum 'C21.50 H16.50 N8.50 O22.50 Zr3'
_cod_database_code 7129420
_shelx_shelxl_version_number 2018/3
_shelx_space_group_comment
;
The symmetry employed for this shelxl refinement is uniquely defined
by the following loop, which should always be used as a source of
symmetry information in preference to the above space-group names.
They are only intended as comments.
;
_diffrn_measurement_detector_type 'Dectris Eiger2 9M'
_olex2_refinement_description
;
1. Twinned data refinement
 Scales: 0.492
 0.508
2. Fixed Uiso
 At 1.2 times of:
  All C(H) groups, All C(H,H) groups
 At 1.5 times of:
  All C(H,H,H) groups
3. Shared sites
{C74A, C74B}
{C50, C50A}
4. Restrained distances
 C44-C46
 1.42 with sigma of 0.02
 C54-C56
 1.42 with sigma of 0.02
 C44A-C46A_$1
 1.5 with sigma of 0.02
 C56A-O57A
 1.3 with sigma of 0.02
 C56A-O58A
 1.3 with sigma of 0.02
 O57-C56
 1.28 with sigma of 0.02
 O58-C56
 1.28 with sigma of 0.02
 O47-C46
 1.28 with sigma of 0.02
 O48-C46
 1.28 with sigma of 0.02
5. Uiso/Uaniso restraints and constraints
C31 \\sim N41 \\sim N42 \\sim C43 \\sim C44 \\sim C45 \\sim C46 \\sim O47 \\sim
O48: within 2A with sigma of 0.04 and sigma for terminal atoms of 0.08 within 2A
C31A \\sim N41A \\sim N42A \\sim C43A \\sim C44A \\sim C45A \\sim C46A \\sim
O47A \\sim O48A: within 2A with sigma of 0.04 and sigma for terminal atoms of
0.08 within 2A
N51A \\sim N52A \\sim C53A \\sim C54A \\sim C55A \\sim C56A \\sim O57A \\sim
O58A: within 2A with sigma of 0.04 and sigma for terminal atoms of 0.08 within
2A
N51 \\sim N52 \\sim C53 \\sim C54 \\sim C55 \\sim C56 \\sim O57 \\sim O58:
within 2A with sigma of 0.04 and sigma for terminal atoms of 0.08 within 2A
Zr4 \\sim Zr5 \\sim Zr6 \\sim O14: within 2A with sigma of 0.04 and sigma for
terminal atoms of 0.08 within 2A
Uanis(C50) = Uanis(C50A)
Uanis(C56A) = Uanis(O57A) = Uanis(O58A)
Uanis(C31) = Uanis(C31A)
Uanis(C74A) = Uanis(C74B)
6. Rigid body (RIGU) restrains
 C31, N41, N42, C43, C44, C45, C46, O47, O48
 with sigma for 1-2 distances of 0.004 and sigma for 1-3 distances of 0.004
 C31A, N41A, N42A, C43A, C44A, C45A, C46A, O47A, O48A
 with sigma for 1-2 distances of 0.004 and sigma for 1-3 distances of 0.004
 N51A, N52A, C53A, C54A, C55A, C56A, O57A, O58A
 with sigma for 1-2 distances of 0.004 and sigma for 1-3 distances of 0.004
 N51, N52, C53, C54, C55, C56, O57, O58
 with sigma for 1-2 distances of 0.004 and sigma for 1-3 distances of 0.004
 Zr4, Zr5, Zr6, O14
 with sigma for 1-2 distances of 0.004 and sigma for 1-3 distances of 0.004
7. Others
 Sof(C74B)=Sof(O75B)=1-FVAR(1)
 Sof(C74A)=Sof(O75A)=FVAR(1)
 Fixed Sof: N51(0.5) N52(0.5) C53(0.5) H53(0.5) C54(0.5) C55(0.5) H55(0.5)
 Zr4(0.5) Zr5(0.25) Zr6(0.25) Zr7(0.5) O9(0.5) O10(0.25) O11(0.25) O12(0.25)
 O13(0.25) O14(0.5) O57A(0.5) O47A(0.5) O58A(0.5) O48A(0.5) C31(0.25)
 H31A(0.25) H31B(0.25) N42(0.5) N41(0.5) C45(0.5) H45(0.5) C44(0.5) C43(0.5)
 H43(0.5) C46(0.5) O47(0.5) O48(0.5) C50(0.25) H50A(0.25) H50B(0.25) C56(0.5)
 O57(0.5) O58(0.5) H65B(0.5) H65C(0.5) O77(0.5) O81(0.5) C56A(0.5) N51A(0.5)
 C55A(0.5) H55A(0.5) C54A(0.5) C53A(0.5) H53A(0.5) N52A(0.5) C50A(0.25)
 H50C(0.25) H50D(0.25) N41A(0.5) N42A(0.5) C43A(0.5) H43A(0.5) C44A(0.5)
 C45A(0.5) H45A(0.5) C46A(0.5) C31A(0.25) H31C(0.25) H31D(0.25) H64B(0.5)
 H64C(0.5)
8.a Secondary CH2 refined with riding coordinates:
 C1(H1A,H1B), C31(H31A,H31B), C50(H50A,H50B), C50A(H50C,H50D), C31A(H31C,H31D)
8.b Me refined with riding coordinates:
 C65(H65A,H65B,H65C), C64(H64A,H64B,H64C)
8.c Aromatic/amide H refined with riding coordinates:
 C53(H53), C55(H55), C13(H13), C15(H15), C23(H23), C25(H25), C45(H45),
 C43(H43), C62(H62), C55A(H55A), C53A(H53A), C43A(H43A), C45A(H45A)
8.d Fitted pentagon refined as free rotating group:
 N51(N52,C53,C54,C55), N42(N41,C45,C44,C43), N51A(C55A,C54A,C53A,N52A),
 N41A(N42A,C43A,C44A,C45A)
;
_smtbx_masks_special_details
;
A solvent mask was calculated and 498 electrons were 
found in a volume of 3022\%A^3^ in 1 void per unit cell. 
This is consistent with the presence of 
1.5[C3H7NO] per Asymmetric Unit 
which account for 480 electrons 
per unit cell.
;
_smtbx_masks_void_probe_radius 1.2
_smtbx_masks_void_truncation_radius 1.2
_olex2_submission_special_instructions 'No special instructions were received'

loop_
_space_group_symop_operation_xyz
'x, y, z'
'-x, -y, z'
'-x, y, z'
'x, -y, z'
'x, y+1/2, z+1/2'
'-x, -y+1/2, z+1/2'
'-x, y+1/2, z+1/2'
'x, -y+1/2, z+1/2'

loop_
_atom_site_label
_atom_site_type_symbol
_atom_site_fract_x
_atom_site_fract_y
_atom_site_fract_z
_atom_site_U_iso_or_equiv
_atom_site_adp_type
_atom_site_occupancy
_atom_site_site_symmetry_order
_atom_site_calc_flag
_atom_site_refinement_flags_posn
_atom_site_refinement_flags_adp
_atom_site_refinement_flags_occupancy
_atom_site_disorder_assembly
_atom_site_disorder_group
Zr1 Zr 0.40738(4) 0.42471(3) 0.52738(5) 0.0391(2) Uani 1 1 d . . . . .
O1 O 0.3925(4) 0.500000 0.4623(4) 0.0310(14) Uani 1 2 d S T P . .
C1 C 0.2464(4) 0.2516(5) 0.2757(7) 0.058(2) Uani 1 1 d . . . . .
H1A H 0.214081 0.257960 0.239736 0.069 Uiso 1 1 calc R U . . .
H1B H 0.217244 0.244077 0.313488 0.069 Uiso 1 1 calc R U . . .
N51 N 0.2153(7) 0.4488(5) 0.7167(6) 0.045(4) Uani 0.5 1 d G U P A 1
N52 N 0.1842(8) 0.4185(6) 0.7676(5) 0.055(4) Uani 0.5 1 d G U P A 1
C53 C 0.1401(8) 0.3753(6) 0.7420(7) 0.052(4) Uani 0.5 1 d G U P A 1
H53 H 0.112876 0.348627 0.765379 0.062 Uiso 0.5 1 calc R U P A 1
C54 C 0.1439(7) 0.3790(5) 0.6752(6) 0.043(3) Uani 0.5 1 d DG U P A 1
C55 C 0.1903(7) 0.4244(5) 0.6596(5) 0.043(3) Uani 0.5 1 d G U P A 1
H55 H 0.202541 0.436387 0.618244 0.051 Uiso 0.5 1 calc R U P A 1
Zr2 Zr 0.500000 0.500000 0.41147(8) 0.0392(4) Uani 1 4 d S T P . .
O2 O 0.500000 0.4366(3) 0.4773(3) 0.0322(15) Uani 1 2 d S T P . .
Zr3 Zr 0.500000 0.500000 0.64360(8) 0.0375(4) Uani 1 4 d S T P . .
O3 O 0.4205(4) 0.500000 0.5760(4) 0.0341(16) Uani 1 2 d S T P . .
Zr4 Zr 0.09282(13) 0.16362(12) 0.48697(12) 0.0612(6) Uani 0.5 1 d . . P . .
O4 O 0.500000 0.4155(4) 0.5913(4) 0.0369(17) Uani 1 2 d S T P . .
Zr5 Zr 0.000000 0.24252(13) 0.60106(15) 0.0541(7) Uani 0.5 2 d S T P B .
Zr6 Zr 0.000000 0.23719(14) 0.36795(15) 0.0563(7) Uani 0.5 2 d S T P B .
Zr7 Zr 0.09217(11) 0.31447(11) 0.48129(11) 0.0536(5) Uani 0.5 1 d . . P B .
O9 O 0.0826(6) 0.2380(5) 0.4311(5) 0.039(2) Uani 0.5 1 d . . P B .
O10 O 0.000000 0.1490(5) 0.4192(7) 0.031(3) Uani 0.5 2 d S T P B .
O11 O 0.000000 0.3215(6) 0.4135(7) 0.035(3) Uani 0.5 2 d S T P . .
N11 N 0.2860(4) 0.3019(4) 0.2858(4) 0.0465(18) Uani 1 1 d . . . . .
O12 O 0.000000 0.3053(7) 0.5322(9) 0.043(3) Uani 0.5 2 d S T P . .
N12 N 0.3171(5) 0.3272(4) 0.2352(5) 0.057(2) Uani 1 1 d . . . . .
O13 O 0.000000 0.1715(12) 0.5391(14) 0.091(11) Uani 0.5 2 d S T P B .
C13 C 0.3553(6) 0.3705(5) 0.2616(4) 0.049(2) Uani 1 1 d . . . . .
H13 H 0.379629 0.399279 0.238750 0.059 Uiso 1 1 calc R U . . .
O14 O 0.1063(7) 0.2392(5) 0.5450(6) 0.046(3) Uani 0.5 1 d . . P B .
C14 C 0.3531(4) 0.3661(3) 0.3270(4) 0.0318(15) Uani 1 1 d . . . . .
C15 C 0.3076(4) 0.3208(3) 0.3432(4) 0.0383(17) Uani 1 1 d . . . . .
H15 H 0.295175 0.307067 0.383873 0.046 Uiso 1 1 calc R U . . .
C16 C 0.3901(4) 0.4037(3) 0.3734(4) 0.0302(14) Uani 1 1 d . . . . .
O17 O 0.3789(3) 0.3875(3) 0.4322(3) 0.0364(12) Uani 1 1 d . . . . .
O18 O 0.4293(3) 0.4417(3) 0.3555(3) 0.0359(12) Uani 1 1 d . . . . .
O57A O 0.0715(7) 0.1826(6) 0.3161(7) 0.0507(18) Uani 0.5 1 d D U P . .
N21 N 0.2895(4) 0.2007(3) 0.2626(4) 0.0416(16) Uani 1 1 d . . . . .
O47A O 0.1323(7) 0.3407(7) 0.3884(6) 0.052(3) Uani 0.5 1 d . U P B 2
N22 N 0.3191(4) 0.1717(3) 0.3141(3) 0.0374(15) Uani 1 1 d . . . . .
O58A O 0.1383(7) 0.1393(6) 0.3883(6) 0.0507(18) Uani 0.5 1 d D U P B .
C23 C 0.3554(4) 0.1338(3) 0.2892(3) 0.0314(15) Uani 1 1 d . . . . .
H23 H 0.385438 0.109354 0.312865 0.038 Uiso 1 1 calc R U . . .
C24 C 0.3487(4) 0.1297(3) 0.2229(3) 0.0308(15) Uani 1 1 d . . . . .
O48A O 0.0695(7) 0.2945(6) 0.3111(6) 0.048(3) Uani 0.5 1 d . U P B 2
C25 C 0.3060(5) 0.1744(4) 0.2090(4) 0.046(2) Uani 1 1 d . . . . .
H25 H 0.290471 0.185051 0.168050 0.055 Uiso 1 1 calc R U . . .
C26 C 0.3831(4) 0.0951(3) 0.1753(4) 0.0335(15) Uani 1 1 d . . . . .
O27 O 0.4270(3) 0.0578(2) 0.1955(3) 0.0306(10) Uani 1 1 d . . . . .
O28 O 0.3637(3) 0.1004(2) 0.1206(2) 0.0330(11) Uani 1 1 d . . . . .
C31 C 0.259(4) 0.000000 0.746(5) 0.047(5) Uani 0.5 2 d S TU P B 1
H31A H 0.271759 0.000000 0.791676 0.057 Uiso 0.5 2 calc R U P B 1
H31B H 0.302693 0.000001 0.720634 0.057 Uiso 0.5 2 calc R U P B 1
N42 N 0.1897(9) 0.0786(7) 0.7821(6) 0.042(4) Uani 0.5 1 d G U P B 1
N41 N 0.2154(11) 0.0454(7) 0.7310(8) 0.058(5) Uani 0.5 1 d G U P B 1
C45 C 0.1867(11) 0.0681(6) 0.6745(6) 0.050(5) Uani 0.5 1 d G U P B 1
H45 H 0.195100 0.054082 0.633080 0.059 Uiso 0.5 1 calc R U P B 1
C44 C 0.1432(8) 0.1152(5) 0.6906(6) 0.042(3) Uani 0.5 1 d DG U P B 1
C43 C 0.1451(8) 0.1218(6) 0.7572(6) 0.047(5) Uani 0.5 1 d G U P B 1
H43 H 0.120743 0.150053 0.780854 0.056 Uiso 0.5 1 calc R U P B 1
C46 C 0.1032(12) 0.1422(8) 0.6387(8) 0.060(5) Uani 0.5 1 d D U P B 1
O47 O 0.0657(8) 0.1859(5) 0.6567(9) 0.063(4) Uani 0.5 1 d D U P B 1
O48 O 0.1170(8) 0.1308(5) 0.5824(6) 0.059(3) Uani 0.5 1 d D U P B 1
C50 C 0.2582(8) 0.500000 0.7239(9) 0.059(4) Uani 0.5 2 d S T P A 1
H50A H 0.295932 0.500000 0.691776 0.071 Uiso 0.5 2 calc R U P A 1
H50B H 0.280475 0.499999 0.766074 0.071 Uiso 0.5 2 calc R U P A 1
C56 C 0.1058(11) 0.3447(8) 0.6282(7) 0.054(4) Uani 0.5 1 d D U P A 1
O57 O 0.1122(7) 0.3556(4) 0.5691(6) 0.046(3) Uani 0.5 1 d D U P . .
O58 O 0.0707(9) 0.3015(5) 0.6510(6) 0.057(3) Uani 0.5 1 d D U P . .
O61 O 0.500000 0.3163(3) 0.6631(4) 0.0374(15) Uiso 1 2 d S . P . .
C62 C 0.500000 0.3143(5) 0.7207(5) 0.041(2) Uiso 1 2 d S . P . .
H62 H 0.500000 0.349545 0.742954 0.049 Uiso 1 2 calc R U P . .
N63 N 0.500000 0.2646(5) 0.7555(5) 0.045(2) Uiso 1 2 d S . P . .
C65 C 0.500000 0.2109(7) 0.7134(7) 0.059(3) Uiso 1 2 d S . P . .
H65A H 0.500000 0.176606 0.739972 0.089 Uiso 0.5 1 calc R U P C -1
H65B H 0.457924 0.211027 0.686745 0.089 Uiso 0.5 1 calc R U P C -1
H65C H 0.542076 0.211027 0.686745 0.089 Uiso 0.5 1 calc R U P C -1
O71 O 0.4223(4) 0.3307(2) 0.5300(4) 0.0575(16) Uani 1 1 d . . . . .
O73 O 0.2925(3) 0.4285(2) 0.5189(2) 0.0343(11) Uani 1 1 d . . . . .
C74A C 0.2496(5) 0.4365(4) 0.4758(4) 0.051(2) Uani 0.687(18) 1 d . . P D .
O75A O 0.2664(5) 0.4680(4) 0.4245(4) 0.051(3) Uani 0.687(18) 1 d . . P D 1
C74B C 0.2496(5) 0.4365(4) 0.4758(4) 0.051(2) Uani 0.313(18) 1 d . . P D 2
O77 O 0.0580(7) 0.4083(5) 0.4789(8) 0.057(4) Uani 0.5 1 d . . P . .
O81 O 0.2080(6) 0.3059(5) 0.4842(6) 0.044(2) Uani 0.5 1 d . . P . .
O75B O 0.1738(9) 0.4372(9) 0.4896(10) 0.048(6) Uani 0.313(18) 1 d . . P D 2
C56A C 0.1201(10) 0.1475(8) 0.3338(9) 0.0507(18) Uani 0.5 1 d D U P B 2
N51A N 0.2192(8) 0.0436(6) 0.2396(6) 0.050(4) Uani 0.5 1 d G U P B 2
C55A C 0.1998(7) 0.0682(7) 0.2983(5) 0.044(4) Uani 0.5 1 d G U P B 2
H55A H 0.217300 0.057259 0.338498 0.053 Uiso 0.5 1 calc R U P B 2
C54A C 0.1495(7) 0.1118(6) 0.2864(7) 0.051(4) Uani 0.5 1 d G U P B 2
C53A C 0.1379(8) 0.1143(6) 0.2203(7) 0.055(5) Uani 0.5 1 d G U P B 2
H53A H 0.106813 0.139659 0.199199 0.066 Uiso 0.5 1 calc R U P B 2
N52A N 0.1810(9) 0.0721(6) 0.1914(5) 0.056(4) Uani 0.5 1 d G U P B 2
C50A C 0.2582(8) 0.500000 0.7239(9) 0.059(4) Uani 0.5 2 d S T P E 2
H50C H 0.268350 0.500000 0.678122 0.071 Uiso 0.5 2 calc R U P E 2
H50D H 0.303063 0.500000 0.747521 0.071 Uiso 0.5 2 calc R U P E 2
N41A N 0.2137(10) 0.0500(7) 0.7485(9) 0.058(5) Uani 0.5 1 d G U P F 2
N42A N 0.1862(9) 0.0810(7) 0.6964(7) 0.069(5) Uani 0.5 1 d G U P F 2
C43A C 0.1450(9) 0.1268(6) 0.7204(7) 0.067(6) Uani 0.5 1 d G U P F 2
H43A H 0.120449 0.154418 0.696031 0.081 Uiso 0.5 1 calc R U P F 2
C44A C 0.1470(8) 0.1241(6) 0.7873(7) 0.046(4) Uani 0.5 1 d DG U P F 2
C45A C 0.1895(10) 0.0766(7) 0.8046(7) 0.054(5) Uani 0.5 1 d G U P F 2
H45A H 0.199814 0.064705 0.846458 0.065 Uiso 0.5 1 calc R U P F 2
C46A C 0.1144(9) 0.3320(7) 0.3341(8) 0.043(3) Uani 0.5 1 d . U P B 2
C31A C 0.250(4) 0.000000 0.743(5) 0.047(5) Uani 0.5 2 d S TU P F 2
H31C H 0.287870 0.000001 0.774585 0.057 Uiso 0.5 2 calc R U P F 2
H31D H 0.272907 0.000000 0.700670 0.057 Uiso 0.5 2 calc R U P F 2
C64 C 0.500000 0.2743(11) 0.8250(11) 0.097(6) Uiso 1 2 d S . P . .
H64A H 0.500000 0.237316 0.846821 0.146 Uiso 1 2 calc R U P . .
H64B H 0.542076 0.295955 0.836905 0.146 Uiso 0.5 1 calc R U P . .
H64C H 0.457924 0.295955 0.836905 0.146 Uiso 0.5 1 calc R U P . .

loop_
_atom_site_aniso_label
_atom_site_aniso_U_11
_atom_site_aniso_U_22
_atom_site_aniso_U_33
_atom_site_aniso_U_23
_atom_site_aniso_U_13
_atom_site_aniso_U_12
Zr1 0.0451(4) 0.0299(4) 0.0423(4) -0.0001(4) -0.0016(5) -0.0024(3)
O1 0.041(4) 0.021(3) 0.031(3) 0.000 0.004(3) 0.000
C1 0.052(4) 0.035(4) 0.085(6) -0.028(4) -0.009(6) 0.010(4)
N51 0.057(9) 0.036(8) 0.044(9) 0.010(6) -0.028(7) 0.017(6)
N52 0.052(9) 0.052(9) 0.060(9) 0.001(7) -0.010(7) 0.015(7)
C53 0.068(10) 0.033(8) 0.054(9) 0.021(7) -0.014(8) 0.016(6)
C54 0.061(9) 0.021(6) 0.047(7) 0.015(5) -0.009(6) -0.001(5)
C55 0.043(8) 0.042(8) 0.042(8) 0.005(7) -0.008(7) -0.001(6)
Zr2 0.0455(10) 0.0358(9) 0.0363(9) 0.000 0.000 0.000
O2 0.052(4) 0.018(3) 0.027(3) -0.013(3) 0.000 0.000
Zr3 0.0446(10) 0.0269(8) 0.0409(9) 0.000 0.000 0.000
O3 0.036(3) 0.020(3) 0.046(4) 0.000 -0.001(3) 0.000
Zr4 0.0743(15) 0.0532(14) 0.0561(13) 0.0001(11) 0.0010(10) 0.0024(10)
O4 0.042(4) 0.040(4) 0.028(3) 0.001(3) 0.000 0.000
Zr5 0.0595(16) 0.0413(15) 0.0614(17) -0.0020(12) 0.000 0.000
Zr6 0.0635(18) 0.0487(18) 0.0569(17) 0.0015(13) 0.000 0.000
Zr7 0.0572(12) 0.0479(12) 0.0557(12) -0.0020(10) -0.0011(9) 0.0011(8)
O9 0.060(6) 0.031(5) 0.025(5) 0.001(4) 0.015(4) -0.004(4)
O10 0.035(6) 0.018(6) 0.041(7) 0.011(5) 0.000 0.000
O11 0.038(7) 0.032(7) 0.036(7) -0.005(6) 0.000 0.000
N11 0.048(4) 0.047(4) 0.045(4) -0.017(3) -0.013(3) 0.010(3)
O12 0.027(6) 0.058(9) 0.045(8) 0.016(9) 0.000 0.000
N12 0.047(4) 0.059(5) 0.064(5) -0.038(4) -0.010(4) -0.006(4)
O13 0.025(7) 0.13(2) 0.12(2) -0.090(19) 0.000 0.000
C13 0.057(5) 0.050(5) 0.040(4) -0.023(4) -0.006(4) -0.002(4)
O14 0.064(7) 0.032(6) 0.042(6) -0.007(4) -0.011(5) 0.006(5)
C14 0.036(4) 0.023(3) 0.037(4) -0.008(3) 0.002(3) 0.004(2)
C15 0.039(4) 0.021(3) 0.055(5) -0.014(3) -0.007(3) 0.004(3)
C16 0.029(3) 0.030(4) 0.032(3) -0.003(3) 0.002(3) 0.007(3)
O17 0.043(3) 0.034(3) 0.032(2) -0.009(2) -0.005(2) 0.006(2)
O18 0.027(2) 0.038(3) 0.043(3) -0.007(3) 0.008(2) -0.004(2)
O57A 0.051(4) 0.039(4) 0.062(5) -0.004(4) -0.004(4) 0.007(3)
N21 0.041(4) 0.034(3) 0.050(4) -0.021(3) -0.009(3) 0.014(3)
O47A 0.050(6) 0.056(8) 0.050(6) 0.006(5) -0.005(5) -0.008(6)
N22 0.043(4) 0.048(4) 0.021(3) -0.002(3) -0.007(2) -0.002(3)
O58A 0.051(4) 0.039(4) 0.062(5) -0.004(4) -0.004(4) 0.007(3)
C23 0.048(4) 0.029(4) 0.018(3) 0.001(2) -0.001(3) 0.001(3)
C24 0.042(4) 0.031(4) 0.019(3) -0.006(3) 0.001(3) 0.007(3)
O48A 0.055(7) 0.049(7) 0.040(6) -0.009(5) 0.015(5) 0.000(5)
C25 0.051(5) 0.043(5) 0.045(5) -0.002(4) -0.022(4) 0.001(4)
C26 0.037(4) 0.025(3) 0.038(4) -0.001(3) 0.005(3) 0.005(3)
O27 0.044(3) 0.021(2) 0.027(2) 0.003(2) 0.000(2) -0.003(2)
O28 0.047(3) 0.020(2) 0.032(2) -0.0056(19) -0.004(2) 0.0025(19)
C31 0.037(16) 0.064(7) 0.042(10) 0.000 -0.001(11) 0.000
N42 0.038(7) 0.030(7) 0.056(9) 0.024(6) -0.003(7) -0.014(5)
N41 0.067(13) 0.053(10) 0.055(9) 0.011(7) -0.009(9) 0.007(8)
C45 0.071(11) 0.017(7) 0.060(9) -0.001(7) -0.007(9) 0.018(7)
C44 0.059(9) 0.014(6) 0.055(8) -0.001(6) -0.002(7) 0.006(6)
C43 0.052(9) 0.049(10) 0.038(8) 0.018(8) 0.012(9) 0.007(7)
C46 0.091(12) 0.030(8) 0.060(7) -0.005(7) -0.024(8) 0.016(7)
O47 0.070(8) 0.023(6) 0.094(10) -0.001(6) -0.022(7) 0.009(5)
O48 0.084(9) 0.031(6) 0.061(6) 0.010(5) -0.022(6) 0.019(6)
C50 0.045(6) 0.056(8) 0.076(9) 0.000 0.009(6) 0.000
C56 0.082(11) 0.036(8) 0.046(7) 0.011(6) -0.017(7) -0.008(7)
O57 0.077(8) 0.014(5) 0.047(5) -0.002(4) -0.012(5) -0.007(4)
O58 0.103(10) 0.028(6) 0.040(6) -0.005(5) -0.024(6) -0.013(6)
O71 0.109(5) 0.019(2) 0.044(3) 0.001(3) 0.002(4) 0.012(3)
O73 0.038(2) 0.036(3) 0.028(3) 0.0025(19) -0.005(2) -0.0012(18)
C74A 0.053(5) 0.059(5) 0.041(4) 0.014(4) -0.006(3) 0.013(4)
O75A 0.070(6) 0.050(5) 0.033(4) 0.006(4) -0.004(4) -0.020(4)
C74B 0.053(5) 0.059(5) 0.041(4) 0.014(4) -0.006(3) 0.013(4)
O77 0.063(8) 0.026(5) 0.081(9) -0.015(6) -0.035(7) -0.006(5)
O81 0.043(6) 0.039(6) 0.051(6) 0.002(5) -0.003(5) -0.013(5)
O75B 0.031(9) 0.050(11) 0.064(12) -0.025(10) 0.010(8) 0.000(8)
C56A 0.051(4) 0.039(4) 0.062(5) -0.004(4) -0.004(4) 0.007(3)
N51A 0.050(9) 0.057(10) 0.043(9) -0.021(7) 0.008(7) -0.007(6)
C55A 0.042(8) 0.053(10) 0.038(7) -0.027(7) -0.002(6) -0.009(6)
C54A 0.040(8) 0.042(8) 0.070(9) -0.009(7) 0.010(7) -0.013(6)
C53A 0.054(10) 0.041(10) 0.070(10) -0.014(9) 0.020(8) -0.003(7)
N52A 0.075(11) 0.038(8) 0.055(8) -0.011(7) 0.019(8) 0.008(7)
C50A 0.045(6) 0.056(8) 0.076(9) 0.000 0.009(6) 0.000
N41A 0.031(8) 0.053(9) 0.089(13) 0.001(8) 0.024(8) -0.008(6)
N42A 0.067(11) 0.066(12) 0.075(11) -0.030(9) 0.004(10) 0.013(9)
C43A 0.070(13) 0.069(14) 0.063(10) -0.030(10) -0.016(11) 0.023(10)
C44A 0.044(8) 0.039(8) 0.056(10) -0.001(8) 0.003(9) -0.016(6)
C45A 0.064(12) 0.034(9) 0.065(12) 0.011(9) 0.015(11) -0.007(7)
C46A 0.049(8) 0.033(7) 0.047(7) 0.000(6) -0.002(6) 0.010(6)
C31A 0.037(16) 0.064(7) 0.042(10) 0.000 -0.001(11) 0.000

loop_
_atom_type_symbol
_atom_type_description
_atom_type_scat_dispersion_real
_atom_type_scat_dispersion_imag
_atom_type_scat_source
C C 0.0032 0.0016 'International Tables Vol C Tables 4.2.6.8 and 6.1.1.4'
H H 0.0000 0.0000 'International Tables Vol C Tables 4.2.6.8 and 6.1.1.4'
N N 0.0061 0.0032 'International Tables Vol C Tables 4.2.6.8 and 6.1.1.4'
O O 0.0106 0.0058 'International Tables Vol C Tables 4.2.6.8 and 6.1.1.4'
Zr Zr -5.2998 3.6620 'International Tables Vol C Tables 4.2.6.8 and 6.1.1.4'

loop_
_geom_angle_atom_site_label_1
_geom_angle_atom_site_label_2
_geom_angle_atom_site_label_3
_geom_angle
_geom_angle_site_symmetry_1
_geom_angle_site_symmetry_3
_geom_angle_publ_flag
Zr1 Zr1 Zr1 90.0 4_565 3_655 ?
O1 Zr1 Zr1 38.71(15) . 4_565 ?
O1 Zr1 Zr1 97.19(19) . 3_655 ?
O1 Zr1 Zr2 40.55(18) . . ?
O1 Zr1 Zr3 95.87(17) . . ?
O1 Zr1 O17 73.9(2) . . ?
Zr2 Zr1 Zr1 59.818(19) . 4_565 ?
Zr2 Zr1 Zr1 59.769(19) . 3_655 ?
Zr2 Zr1 Zr3 89.36(3) . . ?
O2 Zr1 Zr1 31.92(18) . 3_655 ?
O2 Zr1 Zr1 82.31(19) . 4_565 ?
O2 Zr1 O1 71.8(3) . . ?
O2 Zr1 Zr2 31.34(19) . . ?
O2 Zr1 Zr3 82.30(17) . . ?
O2 Zr1 O4 69.8(2) . . ?
O2 Zr1 O17 78.4(2) . . ?
O2 Zr1 O28 143.8(2) . 8 ?
O2 Zr1 O71 92.1(3) . . ?
O2 Zr1 O73 142.9(2) . . ?
Zr3 Zr1 Zr1 59.862(19) . 4_565 ?
Zr3 Zr1 Zr1 59.812(19) . 3_655 ?
O3 Zr1 Zr1 31.1(2) . 4_565 ?
O3 Zr1 Zr1 83.0(2) . 3_655 ?
O3 Zr1 O1 69.8(3) . . ?
O3 Zr1 Zr2 82.0(2) . . ?
O3 Zr1 O2 92.2(3) . . ?
O3 Zr1 Zr3 32.4(2) . . ?
O3 Zr1 O4 71.5(3) . . ?
O3 Zr1 O17 143.7(3) . . ?
O3 Zr1 O28 79.9(3) . 8 ?
O3 Zr1 O71 145.2(3) . . ?
O3 Zr1 O73 97.4(2) . . ?
O4 Zr1 Zr1 95.5(2) . 4_565 ?
O4 Zr1 Zr1 37.94(16) . 3_655 ?
O4 Zr1 O1 123.1(3) . . ?
O4 Zr1 Zr2 94.48(18) . . ?
O4 Zr1 Zr3 39.2(2) . . ?
O4 Zr1 O17 133.9(2) . . ?
O17 Zr1 Zr1 103.85(15) . 3_655 ?
O17 Zr1 Zr1 112.59(15) . 4_565 ?
O17 Zr1 Zr2 71.76(16) . . ?
O17 Zr1 Zr3 160.16(16) . . ?
O28 Zr1 Zr1 111.94(14) 8 3_655 ?
O28 Zr1 Zr1 105.29(14) 8 4_565 ?
O28 Zr1 O1 134.7(2) 8 . ?
O28 Zr1 Zr2 161.01(14) 8 . ?
O28 Zr1 Zr3 72.21(14) 8 . ?
O28 Zr1 O4 74.3(2) 8 . ?
O28 Zr1 O17 127.03(19) 8 . ?
O71 Zr1 Zr1 172.5(2) . 4_565 ?
O71 Zr1 Zr1 82.7(2) . 3_655 ?
O71 Zr1 O1 143.6(3) . . ?
O71 Zr1 Zr2 116.9(2) . . ?
O71 Zr1 Zr3 114.6(2) . . ?
O71 Zr1 O4 77.8(3) . . ?
O71 Zr1 O17 70.9(3) . . ?
O71 Zr1 O28 76.3(2) . 8 ?
O73 Zr1 Zr1 87.71(14) . 4_565 ?
O73 Zr1 Zr1 174.76(13) . 3_655 ?
O73 Zr1 O1 78.1(2) . . ?
O73 Zr1 Zr2 115.06(14) . . ?
O73 Zr1 Zr3 122.58(14) . . ?
O73 Zr1 O4 147.0(2) . . ?
O73 Zr1 O17 72.8(2) . . ?
O73 Zr1 O28 73.2(2) . 8 ?
O73 Zr1 O71 99.7(2) . . ?
Zr1 O1 Zr1 102.6(3) 4_565 . ?
Zr1 O1 Zr2 100.1(2) . . ?
Zr1 O1 Zr2 100.1(2) 4_565 . ?
H1A C1 H1B 107.7 . . ?
N11 C1 H1A 108.8 . . ?
N11 C1 H1B 108.8 . . ?
N11 C1 N21 113.8(7) . . ?
N21 C1 H1A 108.8 . . ?
N21 C1 H1B 108.8 . . ?
N52 N51 C55 108.0 . . ?
N52 N51 C50 124.3(11) . . ?
C55 N51 C50 127.3(11) . . ?
C53 N52 N51 108.0 . . ?
N52 C53 H53 126.0 . . ?
N52 C53 C54 108.0 . . ?
C54 C53 H53 126.0 . . ?
C53 C54 C56 128.2(11) . . ?
C55 C54 C53 108.0 . . ?
C55 C54 C56 123.7(11) . . ?
N51 C55 H55 126.0 . . ?
C54 C55 N51 108.0 . . ?
C54 C55 H55 126.0 . . ?
Zr1 Zr2 Zr1 90.72(5) . 2_665 ?
Zr1 Zr2 Zr1 60.36(4) 2_665 3_655 ?
Zr1 Zr2 Zr1 60.46(4) . 3_655 ?
Zr1 Zr2 Zr1 90.72(5) 4_565 3_655 ?
Zr1 Zr2 Zr1 60.46(4) 2_665 4_565 ?
Zr1 Zr2 Zr1 60.36(4) . 4_565 ?
O1 Zr2 Zr1 39.37(12) . . ?
O1 Zr2 Zr1 96.76(18) . 2_665 ?
O1 Zr2 Zr1 39.37(12) 2_665 2_665 ?
O1 Zr2 Zr1 96.76(18) . 3_655 ?
O1 Zr2 Zr1 39.37(12) 2_665 3_655 ?
O1 Zr2 Zr1 96.76(18) 2_665 . ?
O1 Zr2 Zr1 96.76(18) 2_665 4_565 ?
O1 Zr2 Zr1 39.37(12) . 4_565 ?
O1 Zr2 O1 124.4(4) . 2_665 ?
O2 Zr2 Zr1 32.02(6) . 3_655 ?
O2 Zr2 Zr1 32.02(6) 2_665 2_665 ?
O2 Zr2 Zr1 83.33(16) 2_665 3_655 ?
O2 Zr2 Zr1 32.02(6) . . ?
O2 Zr2 Zr1 32.02(6) 2_665 4_565 ?
O2 Zr2 Zr1 83.32(16) . 2_665 ?
O2 Zr2 Zr1 83.32(16) . 4_565 ?
O2 Zr2 Zr1 83.33(16) 2_665 . ?
O2 Zr2 O1 71.35(15) 2_665 . ?
O2 Zr2 O1 71.35(15) . . ?
O2 Zr2 O1 71.35(15) . 2_665 ?
O2 Zr2 O1 71.35(15) 2_665 2_665 ?
O2 Zr2 O2 93.4(4) 2_665 . ?
O2 Zr2 O18 143.28(15) . 2_665 ?
O2 Zr2 O18 85.5(2) 2_665 4_565 ?
O2 Zr2 O18 143.28(15) 2_665 . ?
O2 Zr2 O18 85.5(2) 2_665 2_665 ?
O2 Zr2 O18 143.28(15) 2_665 3_655 ?
O2 Zr2 O18 143.28(15) . 4_565 ?
O2 Zr2 O18 85.5(2) . 3_655 ?
O2 Zr2 O18 85.5(2) . . ?
O18 Zr2 Zr1 167.13(17) 4_565 3_655 ?
O18 Zr2 Zr1 76.42(16) 3_655 3_655 ?
O18 Zr2 Zr1 167.13(17) 2_665 . ?
O18 Zr2 Zr1 76.42(16) 4_565 4_565 ?
O18 Zr2 Zr1 111.94(15) 3_655 2_665 ?
O18 Zr2 Zr1 167.13(17) 3_655 4_565 ?
O18 Zr2 Zr1 76.42(16) 2_665 2_665 ?
O18 Zr2 Zr1 111.50(17) 2_665 4_565 ?
O18 Zr2 Zr1 111.94(15) . 4_565 ?
O18 Zr2 Zr1 167.13(17) . 2_665 ?
O18 Zr2 Zr1 111.50(17) 3_655 . ?
O18 Zr2 Zr1 111.50(17) . 3_655 ?
O18 Zr2 Zr1 76.42(16) . . ?
O18 Zr2 Zr1 111.94(15) 4_565 . ?
O18 Zr2 Zr1 111.50(17) 4_565 2_665 ?
O18 Zr2 Zr1 111.94(15) 2_665 3_655 ?
O18 Zr2 O1 73.6(2) 4_565 . ?
O18 Zr2 O1 140.69(17) 2_665 . ?
O18 Zr2 O1 73.6(2) 3_655 2_665 ?
O18 Zr2 O1 140.69(17) 3_655 . ?
O18 Zr2 O1 140.69(17) 4_565 2_665 ?
O18 Zr2 O1 73.6(2) . . ?
O18 Zr2 O1 140.69(17) . 2_665 ?
O18 Zr2 O1 73.6(2) 2_665 2_665 ?
O18 Zr2 O18 116.4(3) 4_565 3_655 ?
O18 Zr2 O18 74.5(3) . 4_565 ?
O18 Zr2 O18 116.4(3) . 2_665 ?
O18 Zr2 O18 74.5(3) 3_655 2_665 ?
O18 Zr2 O18 73.3(3) . 3_655 ?
O18 Zr2 O18 73.3(3) 4_565 2_665 ?
Zr1 O2 Zr1 116.2(4) . 3_655 ?
Zr2 O2 Zr1 116.6(2) . 3_655 ?
Zr2 O2 Zr1 116.6(2) . . ?
Zr1 Zr3 Zr1 90.56(5) 3_655 4_565 ?
Zr1 Zr3 Zr1 60.37(4) 3_655 . ?
Zr1 Zr3 Zr1 60.37(4) 4_565 2_665 ?
Zr1 Zr3 Zr1 60.27(4) 3_655 2_665 ?
Zr1 Zr3 Zr1 60.28(4) 4_565 . ?
Zr1 Zr3 Zr1 90.56(5) 2_665 . ?
O3 Zr3 Zr1 31.90(7) 2_665 2_665 ?
O3 Zr3 Zr1 31.90(7) . 4_565 ?
O3 Zr3 Zr1 83.2(2) . 2_665 ?
O3 Zr3 Zr1 31.90(7) 2_665 3_655 ?
O3 Zr3 Zr1 83.2(2) . 3_655 ?
O3 Zr3 Zr1 83.2(2) 2_665 4_565 ?
O3 Zr3 Zr1 31.90(7) . . ?
O3 Zr3 Zr1 83.2(2) 2_665 . ?
O3 Zr3 O3 93.1(5) 2_665 . ?
O3 Zr3 O4 70.32(16) 2_665 2_665 ?
O3 Zr3 O4 70.32(16) . 2_665 ?
O3 Zr3 O4 70.31(16) . . ?
O3 Zr3 O4 70.31(16) 2_665 . ?
O3 Zr3 O27 83.5(2) . 8 ?
O3 Zr3 O27 142.36(14) . 6_655 ?
O3 Zr3 O27 142.36(14) 2_665 5 ?
O3 Zr3 O27 83.5(2) 2_665 7_655 ?
O3 Zr3 O27 83.5(2) 2_665 6_655 ?
O3 Zr3 O27 142.36(14) 2_665 8 ?
O3 Zr3 O27 142.36(14) . 7_655 ?
O3 Zr3 O27 83.5(2) . 5 ?
O4 Zr3 Zr1 95.35(18) . 2_665 ?
O4 Zr3 Zr1 95.35(18) 2_665 . ?
O4 Zr3 Zr1 38.53(12) . 3_655 ?
O4 Zr3 Zr1 95.35(18) 2_665 3_655 ?
O4 Zr3 Zr1 38.53(12) 2_665 2_665 ?
O4 Zr3 Zr1 38.53(12) . . ?
O4 Zr3 Zr1 95.35(18) . 4_565 ?
O4 Zr3 Zr1 38.53(12) 2_665 4_565 ?
O4 Zr3 O4 121.4(4) 2_665 . ?
O27 Zr3 Zr1 110.86(14) 7_655 4_565 ?
O27 Zr3 Zr1 74.31(15) 7_655 2_665 ?
O27 Zr3 Zr1 74.31(15) 6_655 3_655 ?
O27 Zr3 Zr1 109.79(16) 5 . ?
O27 Zr3 Zr1 164.85(16) 8 2_665 ?
O27 Zr3 Zr1 109.79(15) 8 4_565 ?
O27 Zr3 Zr1 110.86(14) 5 2_665 ?
O27 Zr3 Zr1 74.31(15) 8 . ?
O27 Zr3 Zr1 110.86(14) 6_655 . ?
O27 Zr3 Zr1 164.85(16) 6_655 4_565 ?
O27 Zr3 Zr1 109.79(15) 6_655 2_665 ?
O27 Zr3 Zr1 110.86(14) 8 3_655 ?
O27 Zr3 Zr1 164.85(16) 5 3_655 ?
O27 Zr3 Zr1 74.31(15) 5 4_565 ?
O27 Zr3 Zr1 164.85(16) 7_655 . ?
O27 Zr3 Zr1 109.79(15) 7_655 3_655 ?
O27 Zr3 O4 140.41(16) 6_655 2_665 ?
O27 Zr3 O4 140.41(16) 7_655 . ?
O27 Zr3 O4 73.3(2) 8 . ?
O27 Zr3 O4 140.41(16) 5 . ?
O27 Zr3 O4 73.3(2) 6_655 . ?
O27 Zr3 O4 73.3(2) 5 2_665 ?
O27 Zr3 O4 73.3(2) 7_655 2_665 ?
O27 Zr3 O4 140.41(16) 8 2_665 ?
O27 Zr3 O27 74.7(3) 8 5 ?
O27 Zr3 O27 120.8(3) 6_655 5 ?
O27 Zr3 O27 77.1(3) 7_655 5 ?
O27 Zr3 O27 74.7(3) 7_655 6_655 ?
O27 Zr3 O27 120.8(3) 7_655 8 ?
O27 Zr3 O27 77.1(3) 8 6_655 ?
Zr1 O3 Zr1 117.8(4) 4_565 . ?
Zr1 O3 Zr3 115.7(2) 4_565 . ?
Zr1 O3 Zr3 115.7(2) . . ?
Zr5 Zr4 Zr4 59.87(5) . 3 ?
Zr5 Zr4 Zr6 89.19(8) . . ?
Zr5 Zr4 Zr7 59.86(7) . . ?
Zr6 Zr4 Zr4 59.97(5) . 3 ?
Zr7 Zr4 Zr4 89.80(5) . 3 ?
Zr7 Zr4 Zr6 59.13(7) . . ?
O9 Zr4 Zr4 84.7(3) . 3 ?
O9 Zr4 Zr5 84.7(3) . . ?
O9 Zr4 Zr6 32.0(3) . . ?
O9 Zr4 Zr7 32.7(3) . . ?
O9 Zr4 O10 72.6(5) . . ?
O9 Zr4 O14 70.1(4) . . ?
O9 Zr4 O58A 74.4(4) . . ?
O9 Zr4 O48 144.8(5) . . ?
O10 Zr4 Zr4 39.9(3) . 3 ?
O10 Zr4 Zr5 97.0(3) . . ?
O10 Zr4 Zr6 40.7(3) . . ?
O10 Zr4 Zr7 97.1(3) . . ?
O10 Zr4 O58A 71.9(4) . . ?
O13 Zr4 Zr4 32.4(6) . 3 ?
O13 Zr4 Zr5 33.5(5) . . ?
O13 Zr4 Zr6 85.0(9) . . ?
O13 Zr4 Zr7 85.8(8) . . ?
O13 Zr4 O9 98.4(10) . . ?
O13 Zr4 O10 72.3(7) . . ?
O13 Zr4 O14 74.2(7) . . ?
O13 Zr4 O58A 143.9(7) . . ?
O13 Zr4 O48 73.9(9) . . ?
O14 Zr4 Zr4 96.8(3) . 3 ?
O14 Zr4 Zr5 40.7(4) . . ?
O14 Zr4 Zr6 94.0(3) . . ?
O14 Zr4 Zr7 37.4(3) . . ?
O14 Zr4 O10 124.5(5) . . ?
O14 Zr4 O58A 131.6(5) . . ?
O14 Zr4 O48 74.8(5) . . ?
O58A Zr4 Zr4 111.8(3) . 3 ?
O58A Zr4 Zr5 158.5(3) . . ?
O58A Zr4 Zr6 70.3(3) . . ?
O58A Zr4 Zr7 102.4(3) . . ?
O48 Zr4 Zr4 102.0(4) . 3 ?
O48 Zr4 Zr5 69.9(4) . . ?
O48 Zr4 Zr6 158.0(4) . . ?
O48 Zr4 Zr7 112.2(4) . . ?
O48 Zr4 O10 132.8(5) . . ?
O48 Zr4 O58A 131.2(5) . . ?
Zr1 O4 Zr1 104.1(3) 3_655 . ?
Zr1 O4 Zr3 102.3(3) . . ?
Zr1 O4 Zr3 102.3(3) 3_655 . ?
Zr4 Zr5 Zr4 60.25(10) . 3 ?
Zr7 Zr5 Zr4 60.20(7) . . ?
Zr7 Zr5 Zr4 60.20(7) 3 3 ?
Zr7 Zr5 Zr4 90.21(9) . 3 ?
Zr7 Zr5 Zr4 90.21(9) 3 . ?
Zr7 Zr5 Zr7 59.84(9) 3 . ?
O12 Zr5 Zr4 83.4(5) . . ?
O12 Zr5 Zr4 83.4(5) . 3 ?
O12 Zr5 Zr7 31.90(19) . . ?
O12 Zr5 Zr7 31.90(19) . 3 ?
O12 Zr5 O13 96.7(11) . . ?
O12 Zr5 O14 70.5(4) . 3 ?
O12 Zr5 O14 70.5(4) . . ?
O12 Zr5 O47 144.7(5) . . ?
O12 Zr5 O47 144.7(5) . 3 ?
O12 Zr5 O58 84.0(6) . 3 ?
O12 Zr5 O58 84.1(6) . . ?
O13 Zr5 Zr4 33.1(4) . 3 ?
O13 Zr5 Zr4 33.1(4) . . ?
O13 Zr5 Zr7 85.8(8) . 3 ?
O13 Zr5 Zr7 85.8(8) . . ?
O13 Zr5 O14 70.1(5) . 3 ?
O13 Zr5 O14 70.1(5) . . ?
O13 Zr5 O47 81.9(9) . 3 ?
O13 Zr5 O47 81.9(9) . . ?
O13 Zr5 O58 142.3(4) . 3 ?
O13 Zr5 O58 142.3(4) . . ?
O14 Zr5 Zr4 93.8(3) 3 . ?
O14 Zr5 Zr4 37.0(3) 3 3 ?
O14 Zr5 Zr4 37.0(3) . . ?
O14 Zr5 Zr4 93.8(3) . 3 ?
O14 Zr5 Zr7 38.8(3) . . ?
O14 Zr5 Zr7 38.8(3) 3 3 ?
O14 Zr5 Zr7 94.6(3) . 3 ?
O14 Zr5 Zr7 94.6(3) 3 . ?
O14 Zr5 O14 119.0(6) 3 . ?
O47 Zr5 Zr4 110.1(4) . 3 ?
O47 Zr5 Zr4 76.5(5) 3 3 ?
O47 Zr5 Zr4 110.1(4) 3 . ?
O47 Zr5 Zr4 76.5(5) . . ?
O47 Zr5 Zr7 166.5(5) . 3 ?
O47 Zr5 Zr7 113.5(5) . . ?
O47 Zr5 Zr7 166.5(5) 3 . ?
O47 Zr5 Zr7 113.5(5) 3 3 ?
O47 Zr5 O14 138.7(5) . 3 ?
O47 Zr5 O14 138.7(5) 3 . ?
O47 Zr5 O14 76.1(6) . . ?
O47 Zr5 O14 76.1(6) 3 3 ?
O47 Zr5 O47 70.3(9) 3 . ?
O47 Zr5 O58 118.2(6) . 3 ?
O47 Zr5 O58 76.5(5) 3 3 ?
O47 Zr5 O58 76.5(5) . . ?
O47 Zr5 O58 118.2(6) 3 . ?
O58 Zr5 Zr4 110.7(4) 3 3 ?
O58 Zr5 Zr4 165.4(4) 3 . ?
O58 Zr5 Zr4 110.7(4) . . ?
O58 Zr5 Zr4 165.4(4) . 3 ?
O58 Zr5 Zr7 75.1(4) . . ?
O58 Zr5 Zr7 110.7(4) 3 . ?
O58 Zr5 Zr7 75.1(4) 3 3 ?
O58 Zr5 Zr7 110.7(4) . 3 ?
O58 Zr5 O14 74.8(5) . . ?
O58 Zr5 O14 142.4(5) 3 . ?
O58 Zr5 O14 142.4(5) . 3 ?
O58 Zr5 O14 74.8(5) 3 3 ?
O58 Zr5 O58 75.5(9) . 3 ?
Zr4 Zr6 Zr4 60.06(10) 3 . ?
Zr7 Zr6 Zr4 60.42(7) 3 3 ?
Zr7 Zr6 Zr4 60.42(7) . . ?
Zr7 Zr6 Zr4 90.60(9) 3 . ?
Zr7 Zr6 Zr4 90.60(9) . 3 ?
Zr7 Zr6 Zr7 60.49(9) . 3 ?
O9 Zr6 Zr4 32.8(3) 3 3 ?
O9 Zr6 Zr4 85.5(3) . 3 ?
O9 Zr6 Zr4 32.8(3) . . ?
O9 Zr6 Zr4 85.5(3) 3 . ?
O9 Zr6 Zr7 33.2(3) 3 3 ?
O9 Zr6 Zr7 33.2(3) . . ?
O9 Zr6 Zr7 86.0(3) 3 . ?
O9 Zr6 Zr7 86.0(3) . 3 ?
O9 Zr6 O9 99.1(6) 3 . ?
O9 Zr6 O10 72.9(4) . . ?
O9 Zr6 O10 72.9(4) 3 . ?
O9 Zr6 O11 72.9(4) . . ?
O9 Zr6 O11 72.9(4) 3 . ?
O9 Zr6 O57A 144.4(5) 3 . ?
O9 Zr6 O57A 81.8(5) 3 3 ?
O9 Zr6 O57A 81.8(5) . . ?
O9 Zr6 O57A 144.4(5) . 3 ?
O9 Zr6 O48A 142.6(5) 3 . ?
O9 Zr6 O48A 84.0(5) . . ?
O9 Zr6 O48A 84.0(5) 3 3 ?
O9 Zr6 O48A 142.6(5) . 3 ?
O10 Zr6 Zr4 40.1(2) . . ?
O10 Zr6 Zr4 40.1(2) . 3 ?
O10 Zr6 Zr7 97.8(3) . . ?
O10 Zr6 Zr7 97.8(3) . 3 ?
O11 Zr6 Zr4 97.0(4) . . ?
O11 Zr6 Zr4 97.0(4) . 3 ?
O11 Zr6 Zr7 39.7(3) . 3 ?
O11 Zr6 Zr7 39.7(3) . . ?
O11 Zr6 O10 126.1(6) . . ?
O11 Zr6 O48A 72.5(5) . 3 ?
O11 Zr6 O48A 72.5(5) . . ?
O57A Zr6 Zr4 113.0(4) 3 . ?
O57A Zr6 Zr4 76.2(4) . . ?
O57A Zr6 Zr4 76.2(4) 3 3 ?
O57A Zr6 Zr4 113.0(4) . 3 ?
O57A Zr6 Zr7 166.6(4) 3 . ?
O57A Zr6 Zr7 109.9(4) 3 3 ?
O57A Zr6 Zr7 166.7(4) . 3 ?
O57A Zr6 Zr7 109.9(4) . . ?
O57A Zr6 O10 73.5(5) . . ?
O57A Zr6 O10 73.5(5) 3 . ?
O57A Zr6 O11 138.8(4) . . ?
O57A Zr6 O11 138.8(4) 3 . ?
O57A Zr6 O57A 77.9(7) . 3 ?
O57A Zr6 O48A 73.0(5) 3 3 ?
O57A Zr6 O48A 116.8(5) . 3 ?
O57A Zr6 O48A 116.8(5) 3 . ?
O57A Zr6 O48A 73.0(5) . . ?
O48A Zr6 Zr4 167.0(4) 3 . ?
O48A Zr6 Zr4 112.5(4) . . ?
O48A Zr6 Zr7 76.4(3) . . ?
O48A Zr6 Zr7 111.1(3) 3 . ?
O48A Zr6 O10 141.4(4) 3 . ?
O48A Zr6 O10 141.4(4) . . ?
O48A Zr6 O48A 72.5(7) 3 . ?
Zr5 Zr7 Zr4 59.94(7) . . ?
Zr6 Zr7 Zr4 60.45(7) . . ?
Zr6 Zr7 Zr5 89.99(8) . . ?
Zr6 Zr7 Zr7 59.76(4) . 3 ?
Zr7 Zr7 Zr4 90.20(6) 3 . ?
Zr7 Zr7 Zr5 60.08(4) 3 . ?
O9 Zr7 Zr4 33.1(3) . . ?
O9 Zr7 Zr5 85.2(3) . . ?
O9 Zr7 Zr6 32.8(3) . . ?
O9 Zr7 Zr7 85.0(3) . 3 ?
O9 Zr7 O11 70.8(5) . . ?
O9 Zr7 O14 69.3(4) . . ?
O9 Zr7 O47A 79.2(5) . . ?
O9 Zr7 O57 148.0(4) . . ?
O9 Zr7 O77 141.6(5) . . ?
O9 Zr7 O81 91.4(5) . . ?
O11 Zr7 Zr4 95.5(4) . . ?
O11 Zr7 Zr5 96.2(3) . . ?
O11 Zr7 Zr6 38.0(4) . . ?
O11 Zr7 Zr7 39.6(3) . 3 ?
O11 Zr7 O77 72.4(5) . . ?
O12 Zr7 Zr4 83.2(5) . . ?
O12 Zr7 Zr5 31.9(4) . . ?
O12 Zr7 Zr6 83.1(5) . . ?
O12 Zr7 Zr7 32.1(4) . 3 ?
O12 Zr7 O9 95.9(6) . . ?
O12 Zr7 O11 71.6(5) . . ?
O12 Zr7 O14 72.8(5) . . ?
O12 Zr7 O47A 142.2(6) . . ?
O12 Zr7 O57 75.1(6) . . ?
O12 Zr7 O77 82.5(6) . . ?
O12 Zr7 O81 145.0(5) . . ?
O14 Zr7 Zr4 36.1(3) . . ?
O14 Zr7 Zr5 41.1(3) . . ?
O14 Zr7 Zr6 94.0(3) . . ?
O14 Zr7 Zr7 96.9(3) . 3 ?
O14 Zr7 O11 122.2(5) . . ?
O14 Zr7 O77 143.3(6) . . ?
O47A Zr7 Zr4 107.9(4) . . ?
O47A Zr7 Zr5 162.5(4) . . ?
O47A Zr7 Zr6 72.6(4) . . ?
O47A Zr7 O11 71.4(5) . . ?
O47A Zr7 O14 136.0(5) . . ?
O47A Zr7 O77 79.2(6) . . ?
O47A Zr7 O81 72.8(5) . . ?
O57 Zr7 Zr4 114.9(3) . . ?
O57 Zr7 Zr5 70.9(3) . . ?
O57 Zr7 Zr6 158.2(4) . . ?
O57 Zr7 Zr7 100.3(4) . 3 ?
O57 Zr7 O11 131.2(5) . . ?
O57 Zr7 O14 78.8(4) . . ?
O57 Zr7 O47A 126.5(5) . . ?
O57 Zr7 O77 68.7(5) . . ?
O57 Zr7 O81 80.7(5) . . ?
O77 Zr7 Zr4 163.7(4) . . ?
O77 Zr7 Zr5 109.4(5) . . ?
O77 Zr7 Zr6 109.8(3) . . ?
O77 Zr7 Zr7 73.5(3) . 3 ?
O81 Zr7 Zr4 84.6(3) . . ?
O81 Zr7 Zr5 115.7(3) . . ?
O81 Zr7 Zr6 118.3(3) . . ?
O81 Zr7 Zr7 174.6(3) . 3 ?
O81 Zr7 O11 142.3(5) . . ?
O81 Zr7 O14 78.0(5) . . ?
O81 Zr7 O77 111.8(4) . . ?
Zr6 O9 Zr4 115.2(5) . . ?
Zr6 O9 Zr7 113.9(6) . . ?
Zr7 O9 Zr4 114.2(5) . . ?
Zr4 O10 Zr4 100.2(6) 3 . ?
Zr4 O10 Zr6 99.2(4) . . ?
Zr4 O10 Zr6 99.2(4) 3 . ?
Zr6 O11 Zr7 102.3(5) . . ?
Zr6 O11 Zr7 102.3(5) . 3 ?
Zr7 O11 Zr7 100.9(6) . 3 ?
N12 N11 C1 118.2(9) . . ?
C15 N11 C1 124.6(10) . . ?
C15 N11 N12 115.8(8) . . ?
Zr5 O12 Zr7 116.2(5) . . ?
Zr5 O12 Zr7 116.2(5) . 3 ?
Zr7 O12 Zr7 115.7(9) 3 . ?
N11 N12 C13 103.3(8) . . ?
Zr4 O13 Zr4 115.2(12) 3 . ?
Zr4 O13 Zr5 113.4(8) 3 . ?
Zr4 O13 Zr5 113.4(8) . . ?
N12 C13 H13 125.1 . . ?
N12 C13 C14 109.8(9) . . ?
C14 C13 H13 125.1 . . ?
Zr4 O14 Zr5 102.3(5) . . ?
Zr4 O14 Zr7 106.4(5) . . ?
Zr7 O14 Zr5 100.1(5) . . ?
C13 C14 C15 108.5(7) . . ?
C13 C14 C16 126.8(8) . . ?
C15 C14 C16 124.7(7) . . ?
N11 C15 C14 102.2(8) . . ?
N11 C15 H15 128.9 . . ?
C14 C15 H15 128.9 . . ?
O17 C16 C14 112.2(7) . . ?
O18 C16 C14 120.7(7) . . ?
O18 C16 O17 126.9(7) . . ?
C16 O17 Zr1 133.9(5) . . ?
C16 O18 Zr2 129.9(5) . . ?
C56A O57A Zr6 132.6(13) . . ?
N22 N21 C1 117.8(8) . . ?
C25 N21 C1 131.8(9) . . ?
C25 N21 N22 110.4(6) . . ?
C46A O47A Zr7 134.7(12) . . ?
C23 N22 N21 103.7(6) . . ?
C56A O58A Zr4 134.8(12) . . ?
N22 C23 H23 122.6 . . ?
N22 C23 C24 114.9(7) . . ?
C24 C23 H23 122.6 . . ?
C23 C24 C26 133.6(7) . . ?
C25 C24 C23 102.6(7) . . ?
C25 C24 C26 123.2(7) . . ?
C46A O48A Zr6 125.5(11) . . ?
N21 C25 C24 108.1(7) . . ?
N21 C25 H25 125.9 . . ?
C24 C25 H25 125.9 . . ?
O27 C26 C24 116.2(7) . . ?
O28 C26 C24 118.0(7) . . ?
O28 C26 O27 125.5(7) . . ?
C26 O27 Zr3 130.9(5) . 5_544 ?
C26 O28 Zr1 134.8(5) . 8_554 ?
H31A C31 H31B 109.5 . . ?
N41 C31 H31A 111.8 4 . ?
N41 C31 H31A 111.8 . . ?
N41 C31 H31B 111.8 4 . ?
N41 C31 H31B 111.8 . . ?
N41 C31 N41 100(6) . 4 ?
N41 N42 C43 108.0 . . ?
C31 N41 N42 116(5) . . ?
C31 N41 C45 136(5) . . ?
N42 N41 C45 108.0 . . ?
N41 C45 H45 126.0 . . ?
N41 C45 C44 108.0 . . ?
C44 C45 H45 126.0 . . ?
C45 C44 C43 108.0 . . ?
C45 C44 C46 116.8(11) . . ?
C43 C44 C46 135.0(12) . . ?
N42 C43 C44 108.0 . . ?
N42 C43 H43 126.0 . . ?
C44 C43 H43 126.0 . . ?
O47 C46 C44 113.4(15) . . ?
O48 C46 C44 120.8(15) . . ?
O48 C46 O47 124.2(16) . . ?
C46 O47 Zr5 129.3(14) . . ?
C46 O48 Zr4 139.1(11) . . ?
N51 C50 N51 110.5(15) . 4_565 ?
N51 C50 H50A 109.6 4_565 . ?
N51 C50 H50A 109.6 . . ?
N51 C50 H50B 109.6 4_565 . ?
N51 C50 H50B 109.6 . . ?
H50A C50 H50B 108.1 . . ?
O57 C56 C54 120.5(14) . . ?
O57 C56 O58 124.3(15) . . ?
O58 C56 C54 115.0(13) . . ?
C56 O57 Zr7 138.3(10) . . ?
C56 O58 Zr5 128.3(11) . . ?
O61 C62 H62 117.6 . . ?
O61 C62 N63 124.7(11) . . ?
N63 C62 H62 117.6 . . ?
C62 N63 C65 112.0(10) . . ?
C62 N63 C64 113.8(14) . . ?
C64 N63 C65 134.2(15) . . ?
N63 C65 H65A 109.5 . . ?
N63 C65 H65B 109.5 . . ?
N63 C65 H65C 109.5 . . ?
H65A C65 H65B 109.5 . . ?
H65A C65 H65C 109.5 . . ?
H65B C65 H65C 109.5 . . ?
C74A O73 Zr1 136.2(6) . . ?
O73 C74A O75A 121.5(9) . . ?
O73 C74A O75B 119.9(12) . . ?
C74A O75A O75A 122.9(6) . 4_565 ?
O57A C56A C54A 116.8(16) . . ?
O58A C56A O57A 125.2(17) . . ?
O58A C56A C54A 117.7(15) . . ?
C55A N51A N52A 108.0 . . ?
C50A N51A C55A 133.4(12) 5_544 . ?
C50A N51A N52A 118.3(12) 5_544 . ?
N51A C55A H55A 126.0 . . ?
C54A C55A N51A 108.0 . . ?
C54A C55A H55A 126.0 . . ?
C56A C54A C55A 124.1(12) . . ?
C56A C54A C53A 127.8(12) . . ?
C53A C54A C55A 108.0 . . ?
C54A C53A H53A 126.0 . . ?
C54A C53A N52A 108.0 . . ?
N52A C53A H53A 126.0 . . ?
C53A N52A N51A 108.0 . . ?
N51A C50A H50C 111.2 8 . ?
N51A C50A H50C 111.2 5 . ?
N51A C50A H50D 111.2 8 . ?
N51A C50A H50D 111.2 5 . ?
H50C C50A H50D 109.1 . . ?
N42A N41A C45A 108.0 . . ?
C31A N41A N42A 124(5) . . ?
C31A N41A C45A 128(5) . . ?
N41A N42A C43A 108.0 . . ?
N42A C43A H43A 126.0 . . ?
N42A C43A C44A 108.0 . . ?
C44A C43A H43A 126.0 . . ?
C45A C44A C43A 108.0 . . ?
N41A C45A H45A 126.0 . . ?
C44A C45A N41A 108.0 . . ?
C44A C45A H45A 126.0 . . ?
O47A C46A O48A 130.1(16) . . ?
N41A C31A H31C 107.8 . . ?
N41A C31A H31C 107.8 4 . ?
N41A C31A H31D 107.8 . . ?
N41A C31A H31D 107.8 4 . ?
H31C C31A H31D 107.2 . . ?
N63 C64 H64A 109.5 . . ?
N63 C64 H64B 109.5 . . ?
N63 C64 H64C 109.5 . . ?
H64A C64 H64B 109.5 . . ?
H64A C64 H64C 109.5 . . ?
H64B C64 H64C 109.5 . . ?

loop_
_geom_bond_atom_site_label_1
_geom_bond_atom_site_label_2
_geom_bond_distance
_geom_bond_site_symmetry_2
_geom_bond_publ_flag
Zr1 Zr1 3.5175(17) 4_565 ?
Zr1 Zr1 3.5227(17) 3_655 ?
Zr1 O1 2.254(5) . ?
Zr1 Zr2 3.4983(16) . ?
Zr1 O2 2.075(4) . ?
Zr1 Zr3 3.5029(16) . ?
Zr1 O3 2.054(5) . ?
Zr1 O4 2.233(5) . ?
Zr1 O17 2.263(6) . ?
Zr1 O28 2.223(5) 8 ?
Zr1 O71 2.215(5) . ?
Zr1 O73 2.194(5) . ?
O1 Zr2 2.310(7) . ?
C1 H1A 0.9900 . ?
C1 H1B 0.9900 . ?
C1 N11 1.414(13) . ?
C1 N21 1.471(11) . ?
N51 N52 1.4200 . ?
N51 C55 1.4200 . ?
N51 C50 1.456(13) . ?
N52 C53 1.4200 . ?
C53 H53 0.9500 . ?
C53 C54 1.4200 . ?
C54 C55 1.4200 . ?
C54 C56 1.469(17) . ?
C55 H55 0.9500 . ?
Zr2 O2 2.036(8) 2_665 ?
Zr2 O2 2.036(8) . ?
Zr2 O18 2.253(6) 4_565 ?
Zr2 O18 2.253(6) . ?
Zr2 O18 2.253(6) 2_665 ?
Zr2 O18 2.253(6) 3_655 ?
Zr3 O3 2.083(8) 2_665 ?
Zr3 O3 2.083(8) . ?
Zr3 O4 2.264(8) 2_665 ?
Zr3 O4 2.264(8) . ?
Zr3 O27 2.228(6) 5 ?
Zr3 O27 2.228(6) 7_655 ?
Zr3 O27 2.228(6) 8 ?
Zr3 O27 2.228(6) 6_655 ?
Zr4 Zr4 3.530(5) 3 ?
Zr4 Zr5 3.517(4) . ?
Zr4 Zr6 3.527(4) . ?
Zr4 Zr7 3.526(3) . ?
Zr4 O9 2.113(11) . ?
Zr4 O10 2.302(10) . ?
Zr4 O13 2.091(14) . ?
Zr4 O14 2.167(12) . ?
Zr4 O58A 2.335(14) . ?
Zr4 O48 2.213(13) . ?
Zr5 Zr7 3.514(4) 3 ?
Zr5 Zr7 3.514(4) . ?
Zr5 O12 2.069(17) . ?
Zr5 O13 2.12(2) . ?
Zr5 O14 2.347(13) 3 ?
Zr5 O14 2.347(13) . ?
Zr5 O47 2.169(14) . ?
Zr5 O47 2.169(14) 3 ?
Zr5 O58 2.197(12) . ?
Zr5 O58 2.197(12) 3 ?
Zr6 Zr7 3.480(4) . ?
Zr6 Zr7 3.480(4) 3 ?
Zr6 O9 2.063(12) 3 ?
Zr6 O9 2.063(12) . ?
Zr6 O10 2.329(13) . ?
Zr6 O11 2.194(15) . ?
Zr6 O57A 2.165(13) 3 ?
Zr6 O57A 2.164(13) . ?
Zr6 O48A 2.234(13) 3 ?
Zr6 O48A 2.234(13) . ?
Zr7 Zr7 3.505(4) 3 ?
Zr7 O9 2.087(11) . ?
Zr7 O11 2.273(10) . ?
Zr7 O12 2.070(10) . ?
Zr7 O14 2.235(13) . ?
Zr7 O47A 2.201(14) . ?
Zr7 O57 2.130(12) . ?
Zr7 O77 2.286(13) . ?
Zr7 O81 2.212(12) . ?
N11 N12 1.360(14) . ?
N11 C15 1.358(11) . ?
N12 C13 1.364(11) . ?
C13 H13 0.9500 . ?
C13 C14 1.392(12) . ?
C14 C15 1.409(11) . ?
C14 C16 1.495(10) . ?
C15 H15 0.9500 . ?
C16 O17 1.320(10) . ?
C16 O18 1.219(10) . ?
O57A C56A 1.291(18) . ?
N21 N22 1.403(10) . ?
N21 C25 1.329(12) . ?
O47A C46A 1.22(2) . ?
N22 C23 1.241(11) . ?
O58A C56A 1.222(19) . ?
C23 H23 0.9500 . ?
C23 C24 1.415(9) . ?
C24 C25 1.356(12) . ?
C24 C26 1.448(10) . ?
O48A C46A 1.32(2) . ?
C25 H25 0.9500 . ?
C26 O27 1.280(10) . ?
C26 O28 1.224(10) . ?
C31 H31A 0.9900 . ?
C31 H31B 0.9900 . ?
C31 N41 1.39(5) 4 ?
C31 N41 1.39(5) . ?
N42 N41 1.4200 . ?
N42 C43 1.4200 . ?
N41 C45 1.4200 . ?
C45 H45 0.9500 . ?
C45 C44 1.4200 . ?
C44 C43 1.4200 . ?
C44 C46 1.479(17) . ?
C43 H43 0.9500 . ?
C46 O47 1.303(18) . ?
C46 O48 1.251(19) . ?
C50 H50A 0.9900 . ?
C50 H50B 0.9900 . ?
C56 O57 1.286(17) . ?
C56 O58 1.304(18) . ?
O61 C62 1.221(14) . ?
C62 H62 0.9500 . ?
C62 N63 1.376(16) . ?
N63 C65 1.539(18) . ?
N63 C64 1.49(3) . ?
C65 H65A 0.9800 . ?
C65 H65B 0.9800 . ?
C65 H65C 0.9800 . ?
O73 C74A 1.239(10) . ?
C74A O75A 1.350(12) . ?
C74A O75B 1.47(2) . ?
O75A O75A 1.496(19) 4_565 ?
C56A C54A 1.42(2) . ?
N51A C55A 1.4200 . ?
N51A N52A 1.4200 . ?
N51A C50A 1.303(13) 5_544 ?
C55A H55A 0.9500 . ?
C55A C54A 1.4200 . ?
C54A C53A 1.4200 . ?
C53A H53A 0.9500 . ?
C53A N52A 1.4200 . ?
C50A H50C 0.9900 . ?
C50A H50D 0.9900 . ?
N41A N42A 1.4200 . ?
N41A C45A 1.4200 . ?
N41A C31A 1.36(5) . ?
N42A C43A 1.4200 . ?
C43A H43A 0.9500 . ?
C43A C44A 1.4200 . ?
C44A C45A 1.4200 . ?
C45A H45A 0.9500 . ?
C31A H31C 0.9900 . ?
C31A H31D 0.9900 . ?
C64 H64A 0.9800 . ?
C64 H64B 0.9800 . ?
C64 H64C 0.9800 . ?

loop_
_geom_torsion_atom_site_label_1
_geom_torsion_atom_site_label_2
_geom_torsion_atom_site_label_3
_geom_torsion_atom_site_label_4
_geom_torsion
_geom_torsion_site_symmetry_1
_geom_torsion_site_symmetry_2
_geom_torsion_site_symmetry_3
_geom_torsion_site_symmetry_4
_geom_torsion_publ_flag
Zr1 O73 C74A O75A -27.5(15) . . . . ?
Zr1 O73 C74A O75B -178.5(10) . . . . ?
C1 N11 N12 C13 -174.9(8) . . . . ?
C1 N11 C15 C14 171.2(8) . . . . ?
C1 N21 N22 C23 -176.0(8) . . . . ?
C1 N21 C25 C24 178.9(9) . . . . ?
N51 N52 C53 C54 0.0 . . . . ?
N52 N51 C55 C54 0.0 . . . . ?
N52 N51 C50 N51 -94.4(16) . . . 4_565 ?
N52 C53 C54 C55 0.0 . . . . ?
N52 C53 C54 C56 -177.8(18) . . . . ?
C53 C54 C55 N51 0.0 . . . . ?
C53 C54 C56 O57 176.0(15) . . . . ?
C53 C54 C56 O58 -9(3) . . . . ?
C54 C56 O57 Zr7 163.1(13) . . . . ?
C54 C56 O58 Zr5 174.9(12) . . . . ?
C55 N51 N52 C53 0.0 . . . . ?
C55 N51 C50 N51 77.7(18) . . . 4_565 ?
C55 C54 C56 O57 -1(3) . . . . ?
C55 C54 C56 O58 173.9(15) . . . . ?
Zr4 O58A C56A O57A 12(3) . . . . ?
Zr4 O58A C56A C54A -161.3(12) . . . . ?
Zr6 O57A C56A O58A -3(3) . . . . ?
Zr6 O57A C56A C54A 170.4(11) . . . . ?
Zr6 O48A C46A O47A 7(3) . . . . ?
Zr6 O48A C46A C44A -168(5) . . . 8_554 ?
Zr7 O47A C46A O48A -13(3) . . . . ?
Zr7 O47A C46A C44A 162(5) . . . 8_554 ?
N11 C1 N21 N22 81.5(13) . . . . ?
N11 C1 N21 C25 -100.1(13) . . . . ?
N11 N12 C13 C14 7.1(11) . . . . ?
N12 N11 C15 C14 5.0(10) . . . . ?
N12 C13 C14 C15 -4.5(11) . . . . ?
N12 C13 C14 C16 177.7(8) . . . . ?
C13 C14 C15 N11 -0.1(9) . . . . ?
C13 C14 C16 O17 -178.4(8) . . . . ?
C13 C14 C16 O18 -3.3(13) . . . . ?
C14 C16 O17 Zr1 -174.1(5) . . . . ?
C14 C16 O18 Zr2 -173.7(5) . . . . ?
C15 N11 N12 C13 -7.7(11) . . . . ?
C15 C14 C16 O17 4.1(10) . . . . ?
C15 C14 C16 O18 179.3(7) . . . . ?
C16 C14 C15 N11 177.7(7) . . . . ?
O17 C16 O18 Zr2 0.7(12) . . . . ?
O18 C16 O17 Zr1 11.1(12) . . . . ?
O57A C56A C54A C55A -175.4(14) . . . . ?
O57A C56A C54A C53A 8(3) . . . . ?
N21 C1 N11 N12 73.3(13) . . . . ?
N21 C1 N11 C15 -92.6(13) . . . . ?
N21 N22 C23 C24 -5.9(10) . . . . ?
N22 N21 C25 C24 -2.7(11) . . . . ?
N22 C23 C24 C25 4.5(11) . . . . ?
N22 C23 C24 C26 175.8(9) . . . . ?
O58A C56A C54A C55A -1(3) . . . . ?
O58A C56A C54A C53A -178.1(14) . . . . ?
C23 C24 C25 N21 -0.7(10) . . . . ?
C23 C24 C26 O27 3.8(14) . . . . ?
C23 C24 C26 O28 177.8(9) . . . . ?
C24 C26 O27 Zr3 -173.9(5) . . . 5_544 ?
C24 C26 O28 Zr1 164.8(5) . . . 8_554 ?
C25 N21 N22 C23 5.3(10) . . . . ?
C25 C24 C26 O27 173.6(8) . . . . ?
C25 C24 C26 O28 -12.4(13) . . . . ?
C26 C24 C25 N21 -173.2(8) . . . . ?
O27 C26 O28 Zr1 -21.9(14) . . . 8_554 ?
O28 C26 O27 Zr3 12.7(13) . . . 5_544 ?
C31 N41 C45 C44 178(5) . . . . ?
N42 N41 C45 C44 0.0 . . . . ?
N41 C31 N41 N42 111(5) 4 . . . ?
N41 C31 N41 C45 -67(8) 4 . . . ?
N41 N42 C43 C44 0.0 . . . . ?
N41 C45 C44 C43 0.0 . . . . ?
N41 C45 C44 C46 -175.0(17) . . . . ?
C45 C44 C43 N42 0.0 . . . . ?
C45 C44 C46 O47 -178.6(16) . . . . ?
C45 C44 C46 O48 -13(3) . . . . ?
C44 C46 O47 Zr5 177.9(12) . . . . ?
C44 C46 O48 Zr4 -167.1(14) . . . . ?
C43 N42 N41 C31 -179(4) . . . . ?
C43 N42 N41 C45 0.0 . . . . ?
C43 C44 C46 O47 8(3) . . . . ?
C43 C44 C46 O48 174.0(17) . . . . ?
C46 C44 C43 N42 174(2) . . . . ?
O47 C46 O48 Zr4 -3(4) . . . . ?
O48 C46 O47 Zr5 13(4) . . . . ?
C50 N51 N52 C53 173.4(15) . . . . ?
C50 N51 C55 C54 -173.2(16) . . . . ?
C56 C54 C55 N51 177.9(17) . . . . ?
O57 C56 O58 Zr5 -10(3) . . . . ?
O58 C56 O57 Zr7 -12(4) . . . . ?
O61 C62 N63 C65 0.000(5) . . . . ?
O61 C62 N63 C64 180.000(7) . . . . ?
O73 C74A O75A O75A -79.4(10) . . . 4_565 ?
C56A C54A C53A N52A 177.2(17) . . . . ?
N51A C55A C54A C56A -177.3(17) . . . . ?
N51A C55A C54A C53A 0.0 . . . . ?
C55A N51A N52A C53A 0.0 . . . . ?
C55A C54A C53A N52A 0.0 . . . . ?
C54A C53A N52A N51A 0.0 . . . . ?
N52A N51A C55A C54A 0.0 . . . . ?
C50A N51A C55A C54A -174(2) 5_544 . . . ?
C50A N51A N52A C53A 174.7(16) 5_544 . . . ?
N41A N42A C43A C44A 0.0 . . . . ?
N42A N41A C45A C44A 0.0 . . . . ?
N42A N41A C31A N41A -95(8) . . . 4 ?
N42A C43A C44A C45A 0.0 . . . . ?
C43A C44A C45A N41A 0.0 . . . . ?
C45A N41A N42A C43A 0.0 . . . . ?
C45A N41A C31A N41A 77(8) . . . 4 ?
C31A N41A N42A C43A 173(4) . . . . ?
C31A N41A C45A C44A -173(4) . . . . ?

loop_
_twin_individual_id
_twin_individual_mass_fraction_refined
1 0.492
2 0.508

loop_
_smtbx_masks_void_nr
_smtbx_masks_void_average_x
_smtbx_masks_void_average_y
_smtbx_masks_void_average_z
_smtbx_masks_void_volume
_smtbx_masks_void_count_electrons
_smtbx_masks_void_content
1 0.376 0.000 0.510 1511.1 248.6 '6 DMF'
2 -0.382 0.500 0.010 1511.1 248.6 '6 DMF'
